data_2202011
loop_
_publ_author_name
'Gregory M. Ferrence'
'Joel M. Esken'
'Jennifer R. Blackburn'
'Shawn R. Hitchcock'

_publ_section_title (5<i>S</i>,6<i>R</i>)-4,5-Dimethyl-6-phenyl-3-trimethylacetyl-2<i>H</i>-1,3,4-oxadiazinan-2-one
_journal_issue 2
_journal_name_full 'Acta Crystallographica Section E'
_journal_page_first o212
_journal_page_last o214
_journal_paper_doi 10.1107/S1600536803001314
_journal_volume 59
_journal_year 2003
_chemical_formula_iupac 'C16 H22 N2 O3'
_chemical_formula_moiety 'C16 H22 N2 O3'
_chemical_formula_sum 'C16 H22 N2 O3'
_chemical_formula_weight 290.36
_space_group_IT_number 19
_symmetry_cell_setting orthorhombic
_symmetry_space_group_name_Hall 'P 2ac 2ab'
_symmetry_space_group_name_H-M 'P 21 21 21'
_audit_creation_method 'WinGX routine CIF_UPDATE'
_cell_angle_alpha 90
_cell_angle_beta 90
_cell_angle_gamma 90
_cell_formula_units_Z 4
_cell_length_a 10.1079(7)
_cell_length_b 11.4087(10)
_cell_length_c 14.0354(9)
_cell_measurement_reflns_used 23
_cell_measurement_temperature 293(2)
_cell_measurement_theta_max 16.659
_cell_measurement_theta_min 10.765
_cell_volume 1618.5(2)
_computing_cell_refinement 'CAD-4 EXPRESS'
_computing_data_collection 'CAD-4 EXPRESS (Enraf-Nonius, 1994)'
_computing_data_reduction 'XCAD4 (Harms & Wocadlo, 1995)'
_computing_molecular_graphics 'ORTEP-3 for Windows (Farrugia, 1997) and MERCURY1.1 (Bruno et al., 2002)'
_computing_publication_material 'WinGX  (Farrugia, 1999)'
_computing_structure_refinement 'SHELXL97 (Sheldrick, 1997)'
_computing_structure_solution 'SIR92 (Altomare, 1993)'
_diffrn_measured_fraction_theta_full 0.999
_diffrn_measured_fraction_theta_max 0.999
_diffrn_measurement_device '\k-geometry diffractometer'
_diffrn_measurement_device_type 'Enraf-Nonius CAD-4'
_diffrn_measurement_method 'non-profiled \w/2\q'
_diffrn_radiation_type MoK\a
_diffrn_radiation_wavelength 0.71073
_diffrn_reflns_av_R_equivalents 0.0568
_diffrn_reflns_limit_h_max 12
_diffrn_reflns_limit_h_min 0
_diffrn_reflns_limit_k_max 13
_diffrn_reflns_limit_k_min -13
_diffrn_reflns_limit_l_max 17
_diffrn_reflns_limit_l_min 0
_diffrn_reflns_number 3414
_diffrn_reflns_theta_full 25.79
_diffrn_reflns_theta_max 25.79
_diffrn_reflns_theta_min 2.3
_diffrn_standards_decay_% 4
_diffrn_standards_interval_time 120
_diffrn_standards_number 3
_exptl_absorpt_coefficient_mu 0.083
_exptl_absorpt_correction_T_max 0.9672
_exptl_absorpt_correction_T_min 0.9534
_exptl_absorpt_correction_type '\y scan'
_exptl_absorpt_process_details '(North et al., 1968)'
_exptl_crystal_colour colorless
_exptl_crystal_density_diffrn 1.192
_exptl_crystal_density_method 'not measured'
_exptl_crystal_description block
_exptl_crystal_F_000 624
_exptl_crystal_size_max 0.76
_exptl_crystal_size_mid 0.72
_exptl_crystal_size_min 0.4
_refine_diff_density_max 0.13
_refine_diff_density_min -0.174
_refine_ls_extinction_method none
_refine_ls_goodness_of_fit_ref 1.044
_refine_ls_hydrogen_treatment constr
_refine_ls_matrix_type full
_refine_ls_number_parameters 195
_refine_ls_number_reflns 1792
_refine_ls_number_restraints 0
_refine_ls_restrained_S_all 1.044
_refine_ls_R_factor_gt 0.0364
_refine_ls_shift/su_max 0
_refine_ls_structure_factor_coef Fsqd
_refine_ls_weighting_details 'calc w = 1/[\s^2^(Fo^2^)+(0.052P)^2^+0.0905P] where P = (Fo^2^+2Fc^2^)/3'
_refine_ls_weighting_scheme calc
_refine_ls_wR_factor_ref 0.0968
_reflns_number_gt 1484
_reflns_number_total 1792
_reflns_threshold_expression I>2\s(I)
_cod_data_source_file lh6027.cif
_cod_data_source_block I
_cod_depositor_comments
;
The following automatic conversions were performed:
'_geom_bond_publ_flag' value 'Y' changed to 'y' according to
'/home/saulius/struct/CIF-dictionaries/cif_core.dic' dictionary named
'cif_core.dic' version 2.4.1 from 2010-06-29 (6 times).

Automatic conversion script
Id: cif_fix_enum 1527 2010-12-29 10:47:43Z saulius 

The following automatic conversions were performed:

'_geom_bond_publ_flag' value 'Y' changed to 'y' according to
/home/saulius/struct/CIF-dictionaries/cif_core.dic dictionary named
'cif_core.dic' version 2.4.1 from 2010-06-29 (6
times).

'_geom_angle_publ_flag' value 'Y' changed to 'y' according
to /home/saulius/struct/CIF-dictionaries/cif_core.dic dictionary
named 'cif_core.dic' version 2.4.1 from 2010-06-29 (7
times).

'_geom_torsion_publ_flag' value 'Y' changed to 'y' according
to /home/saulius/struct/CIF-dictionaries/cif_core.dic dictionary
named 'cif_core.dic' version 2.4.1 from 2010-06-29 (6 times).

Automatic conversion script
Id: cif_fix_values 1715 2011-07-08 13:25:40Z adriana 
;
_cod_database_code 2202011
_cod_database_fobs_code 2202011

loop_
_symmetry_equiv_pos_as_xyz
'x, y, z'
'-x+1/2, -y, z+1/2'
'x+1/2, -y+1/2, -z'
'-x, y+1/2, -z+1/2'

loop_
_atom_site_label
_atom_site_fract_x
_atom_site_fract_y
_atom_site_fract_z
_atom_site_U_iso_or_equiv
_atom_site_adp_type
_atom_site_calc_flag
_atom_site_refinement_flags
_atom_site_occupancy
_atom_site_disorder_assembly
_atom_site_disorder_group
_atom_site_type_symbol
O1 0.45022(15) 0.12416(15) 0.45945(9) 0.0526(4) Uani d . 1 . . O
C2 0.5757(2) 0.15263(18) 0.47948(14) 0.0430(5) Uani d . 1 . . C
N3 0.61434(16) 0.14665(16) 0.57649(11) 0.0421(4) Uani d . 1 . . N
N4 0.51348(15) 0.15535(15) 0.64721(12) 0.0401(4) Uani d . 1 . . N
C5 0.41482(19) 0.06400(17) 0.62660(13) 0.0398(4) Uani d . 1 . . C
H5 0.4613 -0.0113 0.6239 0.048 Uiso calc R 1 . . H
C6 0.3512(2) 0.08480(18) 0.52927(14) 0.0418(4) Uani d . 1 . . C
H6 0.2855 0.1474 0.5364 0.05 Uiso calc R 1 . . H
C7 0.28190(19) -0.02082(18) 0.49006(14) 0.0436(5) Uani d . 1 . . C
C8 0.3507(3) -0.1174(2) 0.45725(17) 0.0588(6) Uani d . 1 . . C
H8 0.4427 -0.1153 0.4552 0.071 Uiso calc R 1 . . H
C9 0.2844(3) -0.2174(2) 0.4272(2) 0.0759(8) Uani d . 1 . . C
H9 0.3317 -0.282 0.4055 0.091 Uiso calc R 1 . . H
C10 0.1474(4) -0.2203(3) 0.4299(2) 0.0823(9) Uani d . 1 . . C
H10 0.1027 -0.2874 0.4105 0.099 Uiso calc R 1 . . H
C11 0.0777(3) -0.1251(3) 0.46091(19) 0.0770(9) Uani d . 1 . . C
H11 -0.0143 -0.1273 0.4618 0.092 Uiso calc R 1 . . H
C12 0.1435(2) -0.0256(2) 0.49099(16) 0.0559(6) Uani d . 1 . . C
H12 0.0954 0.0388 0.5121 0.067 Uiso calc R 1 . . H
C13 0.3097(2) 0.0551(2) 0.70436(15) 0.0569(6) Uani d . 1 . . C
H13A 0.3519 0.0447 0.765 0.068 Uiso calc R 1 . . H
H13B 0.2531 -0.0106 0.6916 0.068 Uiso calc R 1 . . H
H13C 0.258 0.1257 0.7053 0.068 Uiso calc R 1 . . H
C14 0.4607(2) 0.27577(19) 0.65025(17) 0.0540(5) Uani d . 1 . . C
H14A 0.5314 0.3297 0.663 0.065 Uiso calc R 1 . . H
H14B 0.3954 0.2815 0.6997 0.065 Uiso calc R 1 . . H
H14C 0.4209 0.2945 0.59 0.065 Uiso calc R 1 . . H
C15 0.7424(2) 0.10673(19) 0.60147(15) 0.0474(5) Uani d . 1 . . C
O16 0.81299(18) 0.0701(2) 0.53886(13) 0.0816(6) Uani d . 1 . . O
C17 0.7863(2) 0.1090(2) 0.70626(15) 0.0509(5) Uani d . 1 . . C
C18 0.7154(3) 0.0112(3) 0.76160(19) 0.0695(7) Uani d . 1 . . C
H18A 0.6221 0.0271 0.7632 0.083 Uiso calc R 1 . . H
H18B 0.7491 0.0081 0.8255 0.083 Uiso calc R 1 . . H
H18C 0.7305 -0.0626 0.7306 0.083 Uiso calc R 1 . . H
C19 0.7650(3) 0.2290(3) 0.75227(18) 0.0747(7) Uani d . 1 . . C
H19A 0.8002 0.2889 0.7115 0.09 Uiso calc R 1 . . H
H19B 0.8094 0.2314 0.8127 0.09 Uiso calc R 1 . . H
H19C 0.6721 0.242 0.7615 0.09 Uiso calc R 1 . . H
C20 0.9354(2) 0.0816(3) 0.7064(2) 0.0772(8) Uani d . 1 . . C
H20A 0.9501 0.006 0.6782 0.093 Uiso calc R 1 . . H
H20B 0.9675 0.0814 0.7708 0.093 Uiso calc R 1 . . H
H20C 0.9815 0.1403 0.6703 0.093 Uiso calc R 1 . . H
O21 0.64693(17) 0.18500(15) 0.41656(11) 0.0579(4) Uani d . 1 . . O

loop_
_atom_site_aniso_label
_atom_site_aniso_U_11
_atom_site_aniso_U_22
_atom_site_aniso_U_33
_atom_site_aniso_U_12
_atom_site_aniso_U_13
_atom_site_aniso_U_23
O1 0.0490(8) 0.0643(10) 0.0446(7) -0.0120(7) -0.0036(6) 0.0099(7)
C2 0.0455(11) 0.0375(9) 0.0459(10) -0.0020(9) 0.0038(9) 0.0013(9)
N3 0.0369(8) 0.0478(9) 0.0415(8) 0.0018(7) 0.0036(7) -0.0010(8)
N4 0.0370(8) 0.0394(8) 0.0440(8) 0.0035(7) 0.0034(7) -0.0042(7)
C5 0.0373(9) 0.0380(9) 0.0442(9) 0.0028(8) 0.0021(8) -0.0001(8)
C6 0.0380(10) 0.0422(10) 0.0454(10) 0.0013(9) 0.0029(8) 0.0034(8)
C7 0.0438(11) 0.0453(10) 0.0416(10) -0.0017(9) -0.0014(9) 0.0021(8)
C8 0.0595(13) 0.0561(13) 0.0607(13) 0.0062(12) -0.0074(11) -0.0086(11)
C9 0.108(2) 0.0516(13) 0.0685(16) 0.0010(16) -0.0132(17) -0.0101(13)
C10 0.104(2) 0.0735(19) 0.0696(17) -0.041(2) -0.0156(17) 0.0003(15)
C11 0.0651(16) 0.099(2) 0.0664(15) -0.0359(17) -0.0017(14) 0.0058(16)
C12 0.0447(11) 0.0681(14) 0.0550(12) -0.0062(12) 0.0038(10) 0.0019(12)
C13 0.0499(12) 0.0709(15) 0.0498(12) -0.0028(12) 0.0071(10) 0.0005(11)
C14 0.0554(13) 0.0420(11) 0.0645(13) 0.0076(10) -0.0017(11) -0.0097(10)
C15 0.0394(9) 0.0476(11) 0.0552(11) 0.0019(9) 0.0058(9) 0.0038(9)
O16 0.0613(10) 0.1188(16) 0.0646(10) 0.0366(12) 0.0103(9) -0.0024(11)
C17 0.0437(11) 0.0556(12) 0.0534(11) 0.0005(11) -0.0024(10) 0.0089(10)
C18 0.0638(14) 0.0750(16) 0.0697(15) 0.0002(15) 0.0014(13) 0.0284(13)
C19 0.0792(17) 0.0752(17) 0.0698(15) -0.0067(16) -0.0184(16) -0.0104(14)
C20 0.0470(12) 0.105(2) 0.0795(17) 0.0067(15) -0.0079(13) 0.0156(18)
O21 0.0558(8) 0.0687(10) 0.0492(7) -0.0102(8) 0.0072(8) 0.0080(7)

loop_
_atom_type_symbol
_atom_type_description
_atom_type_scat_dispersion_real
_atom_type_scat_dispersion_imag
_atom_type_scat_source
C C 0.0033 0 'International Tables Vol C Tables 4.2.6.8 and 6.1.1.4'
H H 0 0 'International Tables Vol C Tables 4.2.6.8 and 6.1.1.4'
N N 0.0061 0 'International Tables Vol C Tables 4.2.6.8 and 6.1.1.4'
O O 0.0106 0 'International Tables Vol C Tables 4.2.6.8 and 6.1.1.4'

loop_
_geom_angle_atom_site_label_1
_geom_angle_atom_site_label_2
_geom_angle_atom_site_label_3
_geom_angle
_geom_angle_publ_flag
C2 O1 C6 125.36(15) ?
O21 C2 O1 119.31(19) y
O21 C2 N3 123.8(2) y
O1 C2 N3 116.80(17) y
C15 N3 C2 120.33(16) y
C15 N3 N4 120.22(16) y
C2 N3 N4 117.89(16) y
N3 N4 C5 107.36(14) ?
N3 N4 C14 110.09(16) ?
C5 N4 C14 114.87(16) ?
N4 C5 C13 112.22(16) ?
N4 C5 C6 110.55(15) ?
C13 C5 C6 110.89(17) ?
N4 C5 H5 107.7 ?
C13 C5 H5 107.7 ?
C6 C5 H5 107.7 ?
O1 C6 C7 108.59(16) ?
O1 C6 C5 110.89(15) ?
C7 C6 C5 113.58(16) ?
O1 C6 H6 107.9 ?
C7 C6 H6 107.9 ?
C5 C6 H6 107.9 ?
C8 C7 C12 118.4(2) ?
C8 C7 C6 121.87(19) ?
C12 C7 C6 119.7(2) ?
C7 C8 C9 120.9(3) ?
C7 C8 H8 119.6 ?
C9 C8 H8 119.6 ?
C10 C9 C8 119.6(3) ?
C10 C9 H9 120.2 ?
C8 C9 H9 120.2 ?
C11 C10 C9 120.3(3) ?
C11 C10 H10 119.8 ?
C9 C10 H10 119.8 ?
C10 C11 C12 120.1(3) ?
C10 C11 H11 119.9 ?
C12 C11 H11 119.9 ?
C11 C12 C7 120.7(3) ?
C11 C12 H12 119.6 ?
C7 C12 H12 119.6 ?
C5 C13 H13A 109.5 ?
C5 C13 H13B 109.5 ?
H13A C13 H13B 109.5 ?
C5 C13 H13C 109.5 ?
H13A C13 H13C 109.5 ?
H13B C13 H13C 109.5 ?
N4 C14 H14A 109.5 ?
N4 C14 H14B 109.5 ?
H14A C14 H14B 109.5 ?
N4 C14 H14C 109.5 ?
H14A C14 H14C 109.5 ?
H14B C14 H14C 109.5 ?
O16 C15 N3 118.1(2) y
O16 C15 C17 122.1(2) ?
N3 C15 C17 119.72(18) ?
C19 C17 C15 112.26(19) ?
C19 C17 C18 111.8(2) ?
C15 C17 C18 109.68(19) ?
C19 C17 C20 108.6(2) ?
C15 C17 C20 106.3(2) ?
C18 C17 C20 108.0(2) ?
C17 C18 H18A 109.5 ?
C17 C18 H18B 109.5 ?
H18A C18 H18B 109.5 ?
C17 C18 H18C 109.5 ?
H18A C18 H18C 109.5 ?
H18B C18 H18C 109.5 ?
C17 C19 H19A 109.5 ?
C17 C19 H19B 109.5 ?
H19A C19 H19B 109.5 ?
C17 C19 H19C 109.5 ?
H19A C19 H19C 109.5 ?
H19B C19 H19C 109.5 ?
C17 C20 H20A 109.5 ?
C17 C20 H20B 109.5 ?
H20A C20 H20B 109.5 ?
C17 C20 H20C 109.5 ?
H20A C20 H20C 109.5 ?
H20B C20 H20C 109.5 ?

loop_
_geom_bond_atom_site_label_1
_geom_bond_atom_site_label_2
_geom_bond_site_symmetry_2
_geom_bond_distance
_geom_bond_publ_flag
O1 C2 . 1.339(3) y
O1 C6 . 1.471(2) ?
C2 O21 . 1.198(3) y
C2 N3 . 1.418(3) y
N3 C15 . 1.416(3) y
N3 N4 . 1.426(2) y
N4 C5 . 1.471(3) ?
N4 C14 . 1.474(3) ?
C5 C13 . 1.526(3) ?
C5 C6 . 1.528(3) ?
C5 H5 . 0.98 ?
C6 C7 . 1.499(3) ?
C6 H6 . 0.98 ?
C7 C8 . 1.382(3) ?
C7 C12 . 1.400(3) ?
C8 C9 . 1.389(4) ?
C8 H8 . 0.93 ?
C9 C10 . 1.387(5) ?
C9 H9 . 0.93 ?
C10 C11 . 1.365(5) ?
C10 H10 . 0.93 ?
C11 C12 . 1.382(4) ?
C11 H11 . 0.93 ?
C12 H12 . 0.93 ?
C13 H13A . 0.96 ?
C13 H13B . 0.96 ?
C13 H13C . 0.96 ?
C14 H14A . 0.96 ?
C14 H14B . 0.96 ?
C14 H14C . 0.96 ?
C15 O16 . 1.207(3) y
C15 C17 . 1.536(3) ?
C17 C19 . 1.529(4) ?
C17 C18 . 1.537(3) ?
C17 C20 . 1.538(3) ?
C18 H18A . 0.96 ?
C18 H18B . 0.96 ?
C18 H18C . 0.96 ?
C19 H19A . 0.96 ?
C19 H19B . 0.96 ?
C19 H19C . 0.96 ?
C20 H20A . 0.96 ?
C20 H20B . 0.96 ?
C20 H20C . 0.96 ?

loop_
_geom_torsion_atom_site_label_1
_geom_torsion_atom_site_label_2
_geom_torsion_atom_site_label_3
_geom_torsion_atom_site_label_4
_geom_torsion
_geom_torsion_publ_flag
C6 O1 C2 O21 -179.08(19) ?
C6 O1 C2 N3 -1.5(3) ?
O21 C2 N3 C15 -40.0(3) ?
O1 C2 N3 C15 142.58(19) y
O21 C2 N3 N4 154.2(2) y
O1 C2 N3 N4 -23.2(3) y
C15 N3 N4 C5 -110.60(19) ?
C2 N3 N4 C5 55.2(2) ?
C15 N3 N4 C14 123.7(2) ?
C2 N3 N4 C14 -70.5(2) ?
N3 N4 C5 C13 173.32(16) ?
C14 N4 C5 C13 -63.9(2) y
N3 N4 C5 C6 -62.32(19) ?
C14 N4 C5 C6 60.5(2) ?
C2 O1 C6 C7 -133.3(2) ?
C2 O1 C6 C5 -7.9(3) ?
N4 C5 C6 O1 39.9(2) ?
C13 C5 C6 O1 164.97(18) ?
N4 C5 C6 C7 162.46(16) ?
C13 C5 C6 C7 -72.4(2) ?
O1 C6 C7 C8 52.5(3) ?
C5 C6 C7 C8 -71.3(2) ?
O1 C6 C7 C12 -131.0(2) ?
C5 C6 C7 C12 105.1(2) ?
C12 C7 C8 C9 -0.9(3) ?
C6 C7 C8 C9 175.6(2) ?
C7 C8 C9 C10 0.2(4) ?
C8 C9 C10 C11 0.7(5) ?
C9 C10 C11 C12 -0.8(5) ?
C10 C11 C12 C7 0.1(4) ?
C8 C7 C12 C11 0.8(4) ?
C6 C7 C12 C11 -175.8(2) ?
C2 N3 C15 O16 -5.5(3) ?
N4 N3 C15 O16 160.0(2) y
C2 N3 C15 C17 175.66(19) ?
N4 N3 C15 C17 -18.8(3) y
O16 C15 C17 C19 129.6(3) ?
N3 C15 C17 C19 -51.6(3) ?
O16 C15 C17 C18 -105.5(3) ?
N3 C15 C17 C18 73.3(3) ?
O16 C15 C17 C20 11.0(3) ?
N3 C15 C17 C20 -170.2(2) ?

loop_
_cod_related_entry_id
_cod_related_entry_database
_cod_related_entry_code
1 ChemSpider 9154341
